data_7701867
loop_
_publ_author_name
'Torabi, Elham'
'Pourayoubi, Mehrdad'
'Izadyar, Mohammad'
'Andreev, Pavel'
'Shchegravina, Ekaterina S.'

_publ_section_title
;
 The First Coordination Polymers with an [O]2[N]P(S)-Hg Segment: A
 Combined Experimental, Theoretical and Database Study of Covalent Bonds
 and Non-covalent Interactions
;
_journal_name_full 'Dalton Transactions'
_journal_paper_doi 10.1039/C9DT03546J
_journal_year 2019
_chemical_formula_sum 'C7 H13 Cl2 Hg N O2 P S'
_chemical_formula_weight 477.7
_space_group_IT_number 2
_space_group_name_Hall '-P 1'
_space_group_name_H-M_alt 'P -1'
_symmetry_cell_setting triclinic
_symmetry_Int_Tables_number 2
_symmetry_space_group_name_Hall '-P 1'
_symmetry_space_group_name_H-M 'P -1'
_atom_sites_solution_hydrogens mixed
_audit_creation_date 2015-03-26T09:00:46-00:00
_audit_creation_method 'WinGX routine CIF_UPDATE'
_audit_update_record
;
2015-03-26 deposited with the CCDC.	2019-11-11 downloaded from the CCDC.
;
_cell_angle_alpha 101.717(4)
_cell_angle_beta 104.651(4)
_cell_angle_gamma 102.378(4)
_cell_formula_units_Z 2
_cell_length_a 7.5816(3)
_cell_length_b 7.6514(4)
_cell_length_c 12.7568(5)
_cell_measurement_reflns_used 6170
_cell_measurement_temperature 293(2)
_cell_measurement_theta_max 32.511
_cell_measurement_theta_min 3.769
_cell_volume 672.90(6)
_computing_cell_refinement
;
        CrysAlisPro, Agilent Technologies,
        Version 1.171.37.35 (release 13-08-2014 CrysAlis171 .NET)
        (compiled Aug 13 2014,18:06:01)
;
_computing_data_collection
;
        CrysAlisPro, Agilent Technologies,
        Version 1.171.37.35 (release 13-08-2014 CrysAlis171 .NET)
        (compiled Aug 13 2014,18:06:01)
;
_computing_data_reduction
;
        CrysAlisPro, Agilent Technologies,
        Version 1.171.37.35 (release 13-08-2014 CrysAlis171 .NET)
        (compiled Aug 13 2014,18:06:01)
;
_computing_structure_refinement 'SHELXL-2014/7 (Sheldrick, 2014)'
_diffrn_ambient_temperature 293(2)
_diffrn_detector 'CCD plate'
_diffrn_detector_area_resol_mean 16.0302
_diffrn_detector_type Sapphire3
_diffrn_measured_fraction_theta_full 0.993
_diffrn_measured_fraction_theta_max 0.997
_diffrn_measurement_device 'four-circle diffractometer'
_diffrn_measurement_device_type 'Xcalibur, Sapphire3, Gemini'
_diffrn_measurement_method '\w scans'
_diffrn_orient_matrix_UB_11 0.0678977
_diffrn_orient_matrix_UB_12 0.0035784
_diffrn_orient_matrix_UB_13 0.0507545
_diffrn_orient_matrix_UB_21 0.0454358
_diffrn_orient_matrix_UB_22 0.0940941
_diffrn_orient_matrix_UB_23 0.0054389
_diffrn_orient_matrix_UB_31 -0.0589487
_diffrn_orient_matrix_UB_32 0.0293636
_diffrn_orient_matrix_UB_33 0.0310111
_diffrn_radiation_monochromator graphite
_diffrn_radiation_probe x-ray
_diffrn_radiation_type MoK\a
_diffrn_radiation_wavelength 0.71073
_diffrn_reflns_av_R_equivalents 0.0352
_diffrn_reflns_av_unetI/netI 0.078
_diffrn_reflns_Laue_measured_fraction_full 0.993
_diffrn_reflns_Laue_measured_fraction_max 0.997
_diffrn_reflns_limit_h_max 12
_diffrn_reflns_limit_h_min -12
_diffrn_reflns_limit_k_max 12
_diffrn_reflns_limit_k_min -12
_diffrn_reflns_limit_l_max 21
_diffrn_reflns_limit_l_min -21
_diffrn_reflns_number 21697
_diffrn_reflns_point_group_measured_fraction_full 0.993
_diffrn_reflns_point_group_measured_fraction_max 0.997
_diffrn_reflns_theta_full 25.242
_diffrn_reflns_theta_max 36.316
_diffrn_reflns_theta_min 4.27
_diffrn_source 'Enhance (Mo) X-ray Source'
_exptl_absorpt_coefficient_mu 12.088
_exptl_absorpt_correction_T_max 0.806
_exptl_absorpt_correction_T_min 0.391
_exptl_absorpt_correction_type gaussian
_exptl_absorpt_process_details
;
        CrysAlisPro, Agilent Technologies,
        Version 1.171.37.35 (release 13-08-2014 CrysAlis171 .NET)
        (compiled Aug 13 2014,18:06:01)
Numerical absorption correction based on gaussian integration over
                        a multifaceted crystal model
        Empirical absorption correction using spherical harmonics,
 implemented in SCALE3 ABSPACK scaling algorithm.
;
_exptl_crystal_colour colourless
_exptl_crystal_density_diffrn 2.358
_exptl_crystal_description bulk
_exptl_crystal_F_000 446
_exptl_crystal_size_max 0.221
_exptl_crystal_size_mid 0.101
_exptl_crystal_size_min 0.0397
_refine_diff_density_max 0.976
_refine_diff_density_min -1.34
_refine_diff_density_rms 0.115
_refine_ls_extinction_method none
_refine_ls_goodness_of_fit_ref 1.007
_refine_ls_hydrogen_treatment mixed
_refine_ls_matrix_type full
_refine_ls_number_parameters 142
_refine_ls_number_reflns 6507
_refine_ls_number_restraints 0
_refine_ls_restrained_S_all 1.007
_refine_ls_R_factor_all 0.0592
_refine_ls_R_factor_gt 0.0347
_refine_ls_shift/su_max 0.002
_refine_ls_shift/su_mean 0
_refine_ls_structure_factor_coef Fsqd
_refine_ls_weighting_details 'w=1/[\s^2^(Fo^2^)+(0.0142P)^2^] where P=(Fo^2^+2Fc^2^)/3'
_refine_ls_weighting_scheme calc
_refine_ls_wR_factor_gt 0.0497
_refine_ls_wR_factor_ref 0.0572
_reflns_Friedel_coverage 0
_reflns_number_gt 4649
_reflns_number_total 6507
_reflns_threshold_expression 'I > 2\s(I)'
_cod_data_source_file c9dt03546j2.cif
_cod_data_source_block et4_100315
_cod_original_cell_volume 672.89(5)
_cod_database_code 7701867

loop_
_symmetry_equiv_pos_as_xyz
'x, y, z'
'-x, -y, -z'

loop_
_atom_site_label
_atom_site_type_symbol
_atom_site_fract_x
_atom_site_fract_y
_atom_site_fract_z
_atom_site_U_iso_or_equiv
_atom_site_adp_type
_atom_site_occupancy
_atom_site_site_symmetry_order
_atom_site_calc_flag
_atom_site_refinement_flags_posn
_atom_site_refinement_flags_adp
Hg1 Hg 0.60311(2) 0.80077(2) 0.53422(2) 0.04761(5) Uani 1 1 d . .
H1 H 1.272(4) 0.838(4) 0.736(3) 0.033(8) Uiso 1 1 d . .
S1 S 0.94119(10) 0.82226(13) 0.57555(6) 0.04418(19) Uani 1 1 d . .
P1 P 1.02878(9) 0.91688(10) 0.74152(5) 0.02833(14) Uani 1 1 d . .
N1 N 1.2361(3) 0.8827(4) 0.78216(19) 0.0362(6) Uani 1 1 d . .
O1 O 0.8954(3) 0.8275(3) 0.80304(16) 0.0354(4) Uani 1 1 d . .
C1 C 1.3674(3) 0.9433(4) 0.8934(2) 0.0279(5) Uani 1 1 d . .
O2 O 1.0412(3) 1.1237(3) 0.79132(17) 0.0395(5) Uani 1 1 d . .
C2 C 1.3109(4) 0.9852(4) 0.9882(2) 0.0374(7) Uani 1 1 d . .
H2 H 1.1837 0.9757 0.9809 0.045 Uiso 1 1 calc R U
Cl2 Cl 0.43443(12) 0.85586(11) 0.35514(6) 0.04655(19) Uani 1 1 d . .
Cl1 Cl 0.38234(12) 0.61476(11) 0.60487(8) 0.0529(2) Uani 1 1 d . .
C6 C 1.1468(6) 1.2673(5) 0.7491(3) 0.0579(9) Uani 1 1 d . .
H6A H 1.2018 1.2088 0.6955 0.069 Uiso 1 1 calc R U
H6B H 1.0602 1.3277 0.711 0.069 Uiso 1 1 calc R U
C5 C 0.8391(8) 0.5792(6) 0.8886(4) 0.0833(14) Uani 1 1 d . .
H5A H 0.8004 0.4466 0.875 0.125 Uiso 1 1 calc R U
H5B H 0.7501 0.6314 0.9166 0.125 Uiso 1 1 calc R U
H5C H 0.963 0.6293 0.9433 0.125 Uiso 1 1 calc R U
C4 C 0.8449(6) 0.6248(5) 0.7853(3) 0.0569(9) Uani 1 1 d . .
H4A H 0.7217 0.568 0.7286 0.068 Uiso 1 1 calc R U
H4B H 0.9378 0.5755 0.7583 0.068 Uiso 1 1 calc R U
C7 C 1.2972(6) 1.4054(6) 0.8434(4) 0.0807(14) Uani 1 1 d . .
H7A H 1.3604 1.5013 0.8165 0.121 Uiso 1 1 calc R U
H7B H 1.3871 1.3465 0.878 0.121 Uiso 1 1 calc R U
H7C H 1.2428 1.459 0.8978 0.121 Uiso 1 1 calc R U
C3 C 1.4440(4) 1.0412(4) 1.0941(2) 0.0352(6) Uani 1 1 d . .
H3 H 1.4052 1.0687 1.1577 0.042 Uiso 1 1 calc R U

loop_
_atom_site_aniso_label
_atom_site_aniso_U_11
_atom_site_aniso_U_22
_atom_site_aniso_U_33
_atom_site_aniso_U_23
_atom_site_aniso_U_13
_atom_site_aniso_U_12
Hg1 0.03404(7) 0.06977(10) 0.03756(7) 0.01852(6) 0.00504(5) 0.01511(6)
S1 0.0317(3) 0.0742(6) 0.0219(3) 0.0057(3) 0.0034(3) 0.0181(3)
P1 0.0234(3) 0.0388(4) 0.0214(3) 0.0058(3) 0.0038(2) 0.0121(3)
N1 0.0273(11) 0.0581(16) 0.0197(10) -0.0003(10) 0.0033(8) 0.0201(11)
O1 0.0317(9) 0.0425(11) 0.0332(10) 0.0116(8) 0.0110(8) 0.0102(8)
C1 0.0224(11) 0.0380(14) 0.0209(11) 0.0043(10) 0.0025(8) 0.0118(10)
O2 0.0412(11) 0.0401(11) 0.0395(12) 0.0077(9) 0.0155(9) 0.0154(9)
C2 0.0216(11) 0.0606(19) 0.0296(14) 0.0057(12) 0.0078(10) 0.0173(12)
Cl2 0.0583(5) 0.0493(4) 0.0263(3) 0.0054(3) -0.0002(3) 0.0239(4)
Cl1 0.0597(5) 0.0421(4) 0.0590(5) 0.0032(4) 0.0345(4) 0.0089(4)
C6 0.083(3) 0.048(2) 0.053(2) 0.0250(17) 0.027(2) 0.0220(19)
C5 0.120(4) 0.069(3) 0.062(3) 0.033(2) 0.026(3) 0.017(3)
C4 0.075(2) 0.0448(19) 0.049(2) 0.0178(16) 0.0170(18) 0.0103(17)
C7 0.078(3) 0.067(3) 0.086(3) 0.031(2) 0.021(3) -0.009(2)
C3 0.0277(12) 0.0543(18) 0.0217(12) 0.0022(11) 0.0062(10) 0.0171(12)

loop_
_atom_type_symbol
_atom_type_description
_atom_type_scat_dispersion_real
_atom_type_scat_dispersion_imag
_atom_type_scat_source
C C 0.0033 0.0016 'International Tables Vol C Tables 4.2.6.8 and 6.1.1.4'
H H 0 0 'International Tables Vol C Tables 4.2.6.8 and 6.1.1.4'
N N 0.0061 0.0033 'International Tables Vol C Tables 4.2.6.8 and 6.1.1.4'
O O 0.0106 0.006 'International Tables Vol C Tables 4.2.6.8 and 6.1.1.4'
P P 0.1023 0.0942 'International Tables Vol C Tables 4.2.6.8 and 6.1.1.4'
S S 0.1246 0.1234 'International Tables Vol C Tables 4.2.6.8 and 6.1.1.4'
Cl Cl 0.1484 0.1585 'International Tables Vol C Tables 4.2.6.8 and 6.1.1.4'
Hg Hg -2.3894 9.2266 'International Tables Vol C Tables 4.2.6.8 and 6.1.1.4'

loop_
_exptl_crystal_face_index_h
_exptl_crystal_face_index_k
_exptl_crystal_face_index_l
_exptl_crystal_face_perp_dist
9 -4 -12 0.0672
-9 0 14 0.0883
1 0 17 0.0224
-1 0 -17 0.0173
0 -11 0 0.0324
5 5 -17 0.039
-1 11 -7 0.0533

loop_
_geom_angle_atom_site_label_1
_geom_angle_atom_site_label_2
_geom_angle_atom_site_label_3
_geom_angle
_geom_angle_site_symmetry_1
_geom_angle_site_symmetry_3
Cl1 Hg1 S1 125.48(3) . .
Cl1 Hg1 Cl2 111.07(3) . .
S1 Hg1 Cl2 118.70(3) . .
Cl1 Hg1 Cl2 94.55(3) . 2_676
S1 Hg1 Cl2 108.49(3) . 2_676
Cl2 Hg1 Cl2 86.87(2) . 2_676
P1 S1 Hg1 100.82(4) . .
O2 P1 O1 98.10(11) . .
O2 P1 N1 110.04(13) . .
O1 P1 N1 110.77(13) . .
O2 P1 S1 116.75(9) . .
O1 P1 S1 115.73(8) . .
N1 P1 S1 105.43(9) . .
C1 N1 P1 127.52(18) . .
C4 O1 P1 119.0(2) . .
C3 C1 C2 119.3(2) 2_877 .
C3 C1 N1 118.4(2) 2_877 .
C2 C1 N1 122.3(2) . .
C6 O2 P1 118.2(2) . .
C1 C2 C3 119.9(2) . .
Hg1 Cl2 Hg1 93.13(2) . 2_676
C7 C6 O2 109.7(3) . .
C5 C4 O1 110.5(3) . .
C1 C3 C2 120.9(2) 2_877 .

loop_
_geom_bond_atom_site_label_1
_geom_bond_atom_site_label_2
_geom_bond_distance
_geom_bond_site_symmetry_2
Hg1 Cl1 2.4295(9) .
Hg1 S1 2.4445(7) .
Hg1 Cl2 2.4852(7) .
Hg1 Cl2 2.8273(8) 2_676
S1 P1 1.9768(9) .
P1 O2 1.553(2) .
P1 O1 1.558(2) .
P1 N1 1.621(2) .
N1 C1 1.428(3) .
O1 C4 1.471(4) .
C1 C3 1.374(3) 2_877
C1 C2 1.383(4) .
O2 C6 1.490(4) .
C2 C3 1.385(4) .
Cl2 Hg1 2.8273(8) 2_676
C6 C7 1.462(5) .
C5 C4 1.439(5) .
C3 C1 1.374(3) 2_877
